data_7718663
loop_
_publ_author_name
'Jiang, Zhiqiang'
'Zhao, Qixin'
'Zeng, Yang'
'Gong, Tengfei'
'Huang, Zhenxuan'
'Chen, Zeyu'
'Shen, Jiefeng'
'Xuan, Weimin'

_publ_section_title
;
 Dual tuning of nodes and functional guests of
 polyoxometalate@metal-organic frameworks for enhanced photocatalytic
 oxidative coupling.
;
_journal_issue 23
_journal_name_full 'Dalton transactions (Cambridge, England : 2003)'
_journal_page_first 9338
_journal_page_last 9345
_journal_paper_doi 10.1039/d5dt00655d
_journal_volume 54
_journal_year 2025
_chemical_formula_moiety 'C38.019 H29.009 Br Cd2 N13.009 O6.991, O40 P V2 W10, 0.991(H2 O1), 23[H2O]'
_chemical_formula_sum 'C38.02 H76.99 Br Cd2 N13.01 O70.98 P V2 W10'
_chemical_formula_weight 4128.22
_space_group_crystal_system monoclinic
_space_group_IT_number 15
_space_group_name_Hall '-I 2ya'
_space_group_name_H-M_alt 'I 1 2/a 1'
_atom_sites_solution_hydrogens mixed
_atom_sites_solution_primary dual
_atom_sites_solution_secondary difmap
_audit_creation_date 2025-04-15
_audit_creation_method
;
Olex2 1.5
(compiled 2022.04.07 svn.rca3783a0 for OlexSys, GUI svn.r6498)
;
_audit_update_record
;
2025-04-24 deposited with the CCDC.	2025-05-08 downloaded from the CCDC.
;
_cell_angle_alpha 90
_cell_angle_beta 97.727(6)
_cell_angle_gamma 90
_cell_formula_units_Z 4
_cell_length_a 15.2114(15)
_cell_length_b 21.527(2)
_cell_length_c 25.359(3)
_cell_measurement_reflns_used 9755
_cell_measurement_temperature 150(2)
_cell_measurement_theta_max 24.488
_cell_measurement_theta_min 2.328
_cell_volume 8228.6(15)
_computing_cell_refinement 'SAINT V8.40B (Bruker, 2016)'
_computing_data_collection 'Bruker D8 Venture diffractometer'
_computing_data_reduction 'SAINT V8.40B (Bruker, 2016)'
_computing_molecular_graphics 'Olex2 1.5 (Dolomanov et al., 2009)'
_computing_publication_material 'Olex2 1.5 (Dolomanov et al., 2009)'
_computing_structure_refinement 'SHELXL 2019/3 (Sheldrick, 2015)'
_computing_structure_solution 'SHELXT 2018/2 (Sheldrick, 2018)'
_diffrn_ambient_temperature 150(2)
_diffrn_detector 'Bruker PHOTON-II area detector'
_diffrn_detector_area_resol_mean 7.4
_diffrn_detector_type 'CMOS-PHOTONII area detector'
_diffrn_measured_fraction_theta_full 0.996
_diffrn_measured_fraction_theta_max 0.991
_diffrn_measurement_device 'three-circle diffractometer'
_diffrn_measurement_device_type 'Bruker PHOTON-II area detector'
_diffrn_measurement_method 'phi and omega scans'
_diffrn_radiation_monochromator graphite
_diffrn_radiation_probe x-ray
_diffrn_radiation_type synchrotron
_diffrn_radiation_wavelength 0.68883
_diffrn_reflns_av_R_equivalents 0.0578
_diffrn_reflns_av_unetI/netI 0.0279
_diffrn_reflns_Laue_measured_fraction_full 0.996
_diffrn_reflns_Laue_measured_fraction_max 0.991
_diffrn_reflns_limit_h_max 18
_diffrn_reflns_limit_h_min -18
_diffrn_reflns_limit_k_max 25
_diffrn_reflns_limit_k_min -25
_diffrn_reflns_limit_l_max 30
_diffrn_reflns_limit_l_min -30
_diffrn_reflns_number 69912
_diffrn_reflns_point_group_measured_fraction_full 0.996
_diffrn_reflns_point_group_measured_fraction_max 0.991
_diffrn_reflns_theta_full 24.412
_diffrn_reflns_theta_max 24.617
_diffrn_reflns_theta_min 1.571
_diffrn_source 'sealed X-ray tube'
_diffrn_source_target Mo
_exptl_absorpt_coefficient_mu 13.992
_exptl_absorpt_correction_T_max 0.0904
_exptl_absorpt_correction_T_min 0.0349
_exptl_absorpt_correction_type multi-scan
_exptl_absorpt_process_details
;
SADABS-2016/2 (Bruker,2016/2) was used for absorption correction.
wR2(int) was 0.1550 before and 0.1106 after correction.
The Ratio of minimum to maximum transmission is 0.3861.
The \l/2 correction factor is Not present.
;
_exptl_crystal_colour 'clear light yellow'
_exptl_crystal_colour_lustre clear
_exptl_crystal_colour_modifier light
_exptl_crystal_colour_primary yellow
_exptl_crystal_density_diffrn 3.332
_exptl_crystal_density_method 'not measured'
_exptl_crystal_description plank
_exptl_crystal_F_000 7584
_exptl_crystal_size_max 0.06
_exptl_crystal_size_mid 0.02
_exptl_crystal_size_min 0.01
_refine_diff_density_max 2.242
_refine_diff_density_min -1.885
_refine_diff_density_rms 0.281
_refine_ls_extinction_method none
_refine_ls_goodness_of_fit_ref 1.062
_refine_ls_hydrogen_treatment constr
_refine_ls_matrix_type full
_refine_ls_number_parameters 789
_refine_ls_number_reflns 7555
_refine_ls_number_restraints 1031
_refine_ls_restrained_S_all 1.013
_refine_ls_R_factor_all 0.0560
_refine_ls_R_factor_gt 0.0545
_refine_ls_shift/su_max 0.001
_refine_ls_shift/su_mean 0.000
_refine_ls_structure_factor_coef Fsqd
_refine_ls_weighting_details 'w=1/[\s^2^(Fo^2^)+(0.0715P)^2^+424.9328P] where P=(Fo^2^+2Fc^2^)/3'
_refine_ls_weighting_scheme calc
_refine_ls_wR_factor_gt 0.1476
_refine_ls_wR_factor_ref 0.1486
_reflns_Friedel_coverage 0.000
_reflns_number_gt 7251
_reflns_number_total 7555
_reflns_threshold_expression 'I > 2\s(I)'
_cod_data_source_file d5dt00655d2.cif
_cod_data_source_block pomof3
_cod_depositor_comments
;
The following automatic conversions were performed:

data item '_diffrn_radiation_probe' value 'X-ray' was changed to
'x-ray' in accordance with the
/home/data/users/saulius/crontab/automatic-downloads/rss-feeds/RSC/lib/dictionaries/cif_core.dic
dictionary named 'cif_core.dic' version 2.4.2 last updated on
2011-04-26.

Automatic conversion script
Id: cif_fix_values 8170 2020-07-09 18:12:32Z antanas 

 Adding full bibliography for 7718662--7718664.cif.
;
_cod_database_code 7718663
_shelx_shelxl_version_number 2019/3
_shelx_space_group_comment
;
The symmetry employed for this shelxl refinement is uniquely defined
by the following loop, which should always be used as a source of
symmetry information in preference to the above space-group names.
They are only intended as comments.
;
_shelx_estimated_absorpt_t_max 0.873
_shelx_estimated_absorpt_t_min 0.487
_olex2_refinement_description
;
1. Fixed Uiso
 At 1.2 times of:
  All C(H) groups
 At 1.5 times of:
  All C(H,H,H) groups, All O(H,H) groups
2. Restrained distances
 C20-C19
 1.46 with sigma of 0.02
 N8-C20
 1.16 with sigma of 0.02
 N8-C19
 2.62 with sigma of 0.02
 Cd1-H4A \\sim Cd1-H4B
 with sigma of 0.02
3. Uiso/Uaniso restraints and constraints
N8 \\sim C19 \\sim C20: within 2A with sigma of 0.01 and sigma for terminal
atoms of 0.02 within 2A
O2 \\sim W1 \\sim W3 \\sim O9 \\sim O11 \\sim O12 \\sim O16 \\sim O19 \\sim V1A
\\sim V3A \\sim O9A \\sim O11A \\sim O12A \\sim O16A \\sim O19A \\sim W6 \\sim
O10 \\sim O14 \\sim O15 \\sim O17 \\sim V6A \\sim O10A \\sim O14A \\sim O15A
\\sim O17A \\sim O13 \\sim O13A \\sim O7 \\sim W2 \\sim W4 \\sim O3 \\sim O5
\\sim O20 \\sim O21 \\sim O22 \\sim O24 \\sim V2A \\sim V4A \\sim O3A \\sim O5A
\\sim O20A \\sim O21A \\sim O22A \\sim O24A \\sim W5 \\sim O25 \\sim V5A \\sim
O25A \\sim O23 \\sim O23A \\sim O26: within 2.5A with sigma of 0.01 and sigma
for terminal atoms of 0.02 within 2.5A
Cd1 \\sim O8 \\sim N8 \\sim C19 \\sim C20 \\sim O1A: within 2A with sigma of
0.01 and sigma for terminal atoms of 0.02 within 2A
4. Others
 1*[Sof(W1)+Sof(V1A)]+1*[Sof(W2)+Sof(V2A)]+1*[Sof(W3)+Sof(V3A)]+1*[Sof(W4)+
 Sof(V4A)]+1*[Sof(W5)+Sof(V5A)]+1*[Sof(W6)+Sof(V6A)]=5 with esd of 0
 Sof(N8)=Sof(C19)=Sof(H19A)=Sof(H19B)=Sof(H19C)=Sof(C20)=1-FVAR(1)
 Sof(O8)=Sof(H8A)=Sof(H8B)=Sof(O1A)=Sof(H1AA)=Sof(H1AB)=FVAR(1)
 Sof(O3A)=Sof(O5A)=Sof(O9A)=Sof(O10A)=Sof(O11A)=Sof(O12A)=Sof(O13A)=Sof(O14A)=
 Sof(O15A)=Sof(O16A)=Sof(O17A)=Sof(O19A)=Sof(O20A)=Sof(O21A)=Sof(O22A)=
 Sof(O23A)=Sof(O24A)=Sof(O25A)=1-FVAR(2)
 Sof(O3)=Sof(O5)=Sof(O9)=Sof(O10)=Sof(O11)=Sof(O12)=Sof(O13)=Sof(O14)=Sof(O15)=
 Sof(O16)=Sof(O17)=Sof(O19)=Sof(O20)=Sof(O21)=Sof(O22)=Sof(O23)=Sof(O24)=
 Sof(O25)=FVAR(2)
 Sof(V1A)=1-FVAR(3)
 Sof(W1)=FVAR(3)
 Sof(V2A)=1-FVAR(4)
 Sof(W2)=FVAR(4)
 Sof(V3A)=1-FVAR(5)
 Sof(W3)=FVAR(5)
 Sof(V4A)=1-FVAR(6)
 Sof(W4)=FVAR(6)
 Sof(V5A)=1-FVAR(7)
 Sof(W5)=FVAR(7)
 Sof(V6A)=1-FVAR(8)
 Sof(W6)=FVAR(8)
 Fixed Sof: O2(0.5) O7(0.5) O18(0.5) O26(0.5)
5.a Riding coordinates:
 O8(H8A,H8B), O1A(H1AA,H1AB)
5.b Free rotating group:
 O4(H4A,H4B)
5.c Aromatic/amide H refined with riding coordinates:
 C4(H4), C5(H5), C7(H7), C8(H8), C10(H10), C11(H11), C12(H12), C13(H13),
 C15(H15), C17(H17)
5.d Idealised Me refined as rotating group:
 C19(H19A,H19B,H19C)
;
_smtbx_masks_special_details
;
A solvent mask was calculated and 922 electrons were 
found in a volume of 1600\%A^3^ in 1 void per unit cell. 
This is consistent with the presence of 
23[H2O] per Asymmetric Unit 
which account for 920 electrons 
per unit cell.
;
_smtbx_masks_void_probe_radius 1.2
_smtbx_masks_void_truncation_radius 1.2
_olex2_submission_special_instructions 'No special instructions were received'

loop_
_space_group_symop_operation_xyz
'x, y, z'
'-x+1/2, y, -z'
'x+1/2, y+1/2, z+1/2'
'-x+1, y+1/2, -z+1/2'
'-x, -y, -z'
'x-1/2, -y, z'
'-x+1/2, -y+1/2, -z+1/2'
'x, -y+1/2, z+1/2'

loop_
_atom_site_label
_atom_site_type_symbol
_atom_site_fract_x
_atom_site_fract_y
_atom_site_fract_z
_atom_site_U_iso_or_equiv
_atom_site_adp_type
_atom_site_occupancy
_atom_site_site_symmetry_order
_atom_site_calc_flag
_atom_site_refinement_flags_posn
_atom_site_refinement_flags_adp
_atom_site_refinement_flags_occupancy
_atom_site_disorder_assembly
_atom_site_disorder_group
Cd1 Cd 0.12388(6) 0.63977(4) 0.49033(3) 0.0357(2) Uani 1 1 d D . . . .
Br1 Br 0.250000 0.55184(9) 0.500000 0.0492(5) Uani 1 2 d S T P A .
O1 O -0.2857(6) 0.4136(5) 0.6573(3) 0.044(2) Uani 1 1 d . . . . .
O4 O 0.0211(7) 0.5923(5) 0.4270(4) 0.050(2) Uani 1 1 d G . . . .
H4A H 0.001798 0.620233 0.403540 0.075 Uiso 1 1 d DG U . . .
H4B H -0.024990 0.582667 0.442317 0.075 Uiso 1 1 d DG U . . .
O6 O -0.0477(8) 0.4338(6) 0.8328(4) 0.072(4) Uani 1 1 d . . . . .
N1 N -0.2503(7) 0.2583(5) 0.8745(4) 0.039(2) Uani 1 1 d . . . . .
N2 N 0.0296(7) 0.5949(5) 0.5418(4) 0.043(3) Uani 1 1 d . . . . .
N3 N -0.2983(7) 0.1976(5) 0.9325(4) 0.038(2) Uani 1 1 d . . . . .
N4 N -0.2068(8) 0.1966(5) 0.9402(4) 0.042(3) Uani 1 1 d . . . . .
N5 N -0.0593(8) 0.5913(6) 0.5226(4) 0.052(3) Uani 1 1 d . . . . .
N6 N -0.0424(6) 0.5519(4) 0.6021(4) 0.030(2) Uani 1 1 d . . . . .
C1 C -0.2288(7) 0.4172(5) 0.6975(5) 0.031(2) Uani 1 1 d . . . . .
C2 C -0.0983(9) 0.4276(7) 0.7916(6) 0.045(3) Uani 1 1 d . . . . .
C3 C -0.0891(8) 0.4643(5) 0.7426(5) 0.030(2) Uani 1 1 d . . . . .
C4 C -0.3117(8) 0.2972(6) 0.7869(5) 0.038(3) Uani 1 1 d . . . . .
H4 H -0.359066 0.268374 0.786263 0.045 Uiso 1 1 calc R U . . .
C5 C -0.1795(9) 0.2327(7) 0.9052(6) 0.045(3) Uani 1 1 d . . . . .
H5 H -0.119108 0.240247 0.901484 0.055 Uiso 1 1 calc R U . . .
C6 C -0.2476(8) 0.3003(6) 0.8302(5) 0.037(3) Uani 1 1 d . . . . .
C7 C -0.0004(8) 0.5318(6) 0.6954(5) 0.036(3) Uani 1 1 d . . . . .
H7 H 0.049766 0.558006 0.695141 0.044 Uiso 1 1 calc R U . . .
C8 C -0.3071(7) 0.3361(6) 0.7444(5) 0.035(3) Uani 1 1 d . . . . .
H8 H -0.352462 0.334624 0.714779 0.042 Uiso 1 1 calc R U . . .
C9 C -0.1730(8) 0.3819(6) 0.7889(5) 0.035(3) Uani 1 1 d . . . . .
C10 C -0.1377(7) 0.4882(5) 0.6510(5) 0.029(2) Uani 1 1 d . . . . .
H10 H -0.180210 0.484329 0.620084 0.035 Uiso 1 1 calc R U . . .
C11 C -0.1771(9) 0.3426(6) 0.8327(5) 0.041(3) Uani 1 1 d . . . . .
H11 H -0.133394 0.344678 0.863102 0.049 Uiso 1 1 calc R U . . .
C12 C -0.3236(8) 0.2349(6) 0.8927(5) 0.039(3) Uani 1 1 d . . . . .
H12 H -0.383259 0.244067 0.878808 0.047 Uiso 1 1 calc R U . . .
C13 C -0.0143(8) 0.5000(5) 0.7415(4) 0.031(2) Uani 1 1 d . . . . .
H13 H 0.028323 0.502928 0.772464 0.038 Uiso 1 1 calc R U . . .
C14 C -0.2369(7) 0.3778(5) 0.7442(5) 0.030(2) Uani 1 1 d . . . . .
C15 C 0.0368(8) 0.5697(6) 0.5880(5) 0.039(3) Uani 1 1 d . . . . .
H15 H 0.091839 0.564046 0.610062 0.047 Uiso 1 1 calc R U . . .
C16 C -0.0615(7) 0.5243(5) 0.6498(4) 0.029(2) Uani 1 1 d . . . . .
C17 C -0.1009(9) 0.5663(7) 0.5583(5) 0.049(3) Uani 1 1 d . . . . .
H17 H -0.163059 0.559005 0.554577 0.059 Uiso 1 1 calc R U . . .
C18 C -0.1508(7) 0.4582(5) 0.6975(4) 0.027(2) Uani 1 1 d . . . . .
O8 O 0.025(2) 0.7260(19) 0.4693(16) 0.082(7) Uani 0.51(4) 1 d . U P A 1
H8A H -0.021795 0.721027 0.485171 0.123 Uiso 0.51(4) 1 d R U P A 1
H8B H 0.004625 0.726497 0.435551 0.123 Uiso 0.51(4) 1 d R U P A 1
N8 N 0.028(2) 0.727(2) 0.4928(18) 0.076(6) Uani 0.49(4) 1 d D U P A 2
C19 C -0.138(3) 0.708(3) 0.506(3) 0.097(9) Uani 0.49(4) 1 d D U P A 2
H19A H -0.182049 0.722369 0.476340 0.146 Uiso 0.49(4) 1 calc R U P A 2
H19B H -0.149892 0.728341 0.538863 0.146 Uiso 0.49(4) 1 calc R U P A 2
H19C H -0.142052 0.663191 0.509460 0.146 Uiso 0.49(4) 1 calc R U P A 2
C20 C -0.048(2) 0.7254(19) 0.4948(16) 0.083(6) Uani 0.49(4) 1 d D U P A 2
P1 P 0.250000 0.250000 0.750000 0.0283(8) Uani 1 2 d S . P B .
O2 O 0.2218(10) 0.1902(7) 0.7165(7) 0.033(2) Uani 0.5 1 d . U P . .
O7 O 0.1968(11) 0.3058(7) 0.7258(7) 0.036(2) Uani 0.5 1 d . U P . .
O18 O 0.3466(9) 0.2587(7) 0.7561(6) 0.027(3) Uani 0.5 1 d . . P . .
O26 O 0.2178(12) 0.2364(8) 0.8065(7) 0.040(2) Uani 0.5 1 d . U P . .
W1 W 0.07176(5) 0.15337(4) 0.69281(3) 0.0384(2) Uani 0.889(3) 1 d . U P B 1
W2 W 0.21998(12) 0.34848(6) 0.63669(7) 0.0472(4) Uani 0.767(3) 1 d . U P B 1
W3 W 0.06931(6) 0.21799(4) 0.82096(4) 0.0448(3) Uani 0.882(3) 1 d . U P B 1
W4 W 0.21647(5) 0.41245(3) 0.76455(4) 0.0442(3) Uani 0.881(3) 1 d . U P B 1
W5 W 0.24768(9) 0.31470(12) 0.87754(10) 0.0557(4) Uani 0.816(3) 1 d . U P B 1
W6 W 0.03977(17) 0.31475(13) 0.70790(10) 0.0374(4) Uani 0.765(3) 1 d . U P B 1
O3 O 0.199(2) 0.4032(10) 0.5847(12) 0.049(4) Uani 0.549(9) 1 d . U P B 1
O5 O 0.3375(12) 0.3354(8) 0.6599(8) 0.043(2) Uani 0.549(9) 1 d . U P B 1
O9 O -0.0004(14) 0.1051(11) 0.6600(9) 0.043(4) Uani 0.549(9) 1 d . U P B 1
O10 O 0.0382(12) 0.2343(9) 0.6816(8) 0.039(2) Uani 0.549(9) 1 d . U P B 1
O11 O 0.1217(13) 0.2793(9) 0.8753(9) 0.051(2) Uani 0.549(9) 1 d . U P B 1
O12 O 0.0627(12) 0.1635(9) 0.7639(8) 0.038(2) Uani 0.549(9) 1 d . U P B 1
O13 O -0.0542(14) 0.3486(10) 0.6787(9) 0.047(4) Uani 0.549(9) 1 d . U P B 1
O14 O 0.0383(13) 0.2810(9) 0.7780(8) 0.043(2) Uani 0.549(9) 1 d . U P B 1
O15 O 0.1102(12) 0.3741(8) 0.7510(8) 0.043(2) Uani 0.549(9) 1 d . U P B 1
O16 O -0.0038(16) 0.2058(13) 0.8592(11) 0.047(4) Uani 0.549(9) 1 d . U P B 1
O17 O 0.1131(12) 0.3257(8) 0.6539(7) 0.041(2) Uani 0.549(9) 1 d . U P B 1
O19 O 0.1424(11) 0.1779(9) 0.6387(7) 0.040(2) Uani 0.549(9) 1 d . U P B 1
O20 O 0.2313(10) 0.4058(7) 0.6924(6) 0.0368(19) Uani 0.549(9) 1 d . U P B 1
O21 O 0.2125(13) 0.3933(9) 0.8376(8) 0.046(2) Uani 0.549(9) 1 d . U P B 1
O22 O 0.2027(19) 0.4869(13) 0.7811(9) 0.045(4) Uani 0.549(9) 1 d . U P B 1
O23 O 0.2935(13) 0.2363(9) 0.8825(8) 0.051(3) Uani 0.549(9) 1 d . U P B 1
O24 O 0.3500(12) 0.4170(8) 0.7866(8) 0.039(3) Uani 0.549(9) 1 d . U P B 1
O25 O 0.2556(18) 0.3378(12) 0.9392(13) 0.050(5) Uani 0.549(9) 1 d . U P B 1
V1A V 0.093(2) 0.1409(15) 0.6864(14) 0.039(2) Uani 0.111(3) 1 d . U P B 2
V2A V 0.2140(16) 0.3334(9) 0.6287(9) 0.038(2) Uani 0.233(3) 1 d . U P B 2
V3A V 0.072(2) 0.2044(15) 0.8076(13) 0.041(2) Uani 0.118(3) 1 d . U P B 2
V4A V 0.2045(16) 0.4016(11) 0.7417(11) 0.039(2) Uani 0.119(3) 1 d . U P B 2
V5A V 0.227(2) 0.312(2) 0.876(2) 0.047(2) Uani 0.184(3) 1 d . U P B 2
V6A V 0.045(3) 0.310(2) 0.7004(16) 0.040(2) Uani 0.235(3) 1 d . U P B 2
O3A O 0.206(3) 0.3824(12) 0.5815(15) 0.046(5) Uani 0.451(9) 1 d . U P B 2
O5A O 0.3531(13) 0.3431(9) 0.6341(8) 0.038(3) Uani 0.451(9) 1 d . U P B 2
O9A O -0.0262(16) 0.1138(14) 0.6719(12) 0.043(5) Uani 0.451(9) 1 d . U P B 2
O10A O 0.0083(14) 0.2323(11) 0.6742(10) 0.038(3) Uani 0.451(9) 1 d . U P B 2
O11A O 0.1392(14) 0.2868(10) 0.8492(10) 0.045(2) Uani 0.451(9) 1 d . U P B 2
O12A O 0.0284(14) 0.1612(11) 0.7620(10) 0.038(3) Uani 0.451(9) 1 d . U P B 2
O13A O -0.0688(17) 0.3336(12) 0.6958(11) 0.045(4) Uani 0.451(9) 1 d . U P B 2
O14A O 0.0033(15) 0.2793(11) 0.7692(10) 0.042(2) Uani 0.451(9) 1 d . U P B 2
O15A O 0.0846(15) 0.3928(10) 0.7392(10) 0.043(3) Uani 0.451(9) 1 d . U P B 2
O16A O -0.028(2) 0.1966(17) 0.8484(14) 0.048(5) Uani 0.451(9) 1 d . U P B 2
O17A O 0.0859(15) 0.3470(10) 0.6455(9) 0.041(2) Uani 0.451(9) 1 d . U P B 2
O19A O 0.1255(14) 0.1517(10) 0.6291(9) 0.040(3) Uani 0.451(9) 1 d . U P B 2
O20A O 0.2140(16) 0.3668(11) 0.6586(10) 0.037(2) Uani 0.451(9) 1 d . U P B 2
O21A O 0.1986(15) 0.3673(11) 0.8277(10) 0.045(2) Uani 0.451(9) 1 d . U P B 2
O22A O 0.199(2) 0.4888(15) 0.7601(10) 0.038(5) Uani 0.451(9) 1 d . U P B 2
O23A O 0.2780(17) 0.2302(12) 0.9088(10) 0.052(3) Uani 0.451(9) 1 d . U P B 2
O24A O 0.3310(14) 0.3930(10) 0.7751(9) 0.040(3) Uani 0.451(9) 1 d . U P B 2
O25A O 0.233(2) 0.3532(16) 0.9356(16) 0.053(5) Uani 0.451(9) 1 d . U P B 2
O1A O -0.138(2) 0.7358(17) 0.5140(14) 0.088(6) Uani 0.51(4) 1 d . U P A 1
H1AA H -0.185719 0.733247 0.491130 0.132 Uiso 0.51(4) 1 d R U P A 1
H1AB H -0.157029 0.738477 0.544760 0.132 Uiso 0.51(4) 1 d R U P A 1

loop_
_atom_site_aniso_label
_atom_site_aniso_U_11
_atom_site_aniso_U_22
_atom_site_aniso_U_33
_atom_site_aniso_U_23
_atom_site_aniso_U_13
_atom_site_aniso_U_12
Cd1 0.0440(5) 0.0338(4) 0.0337(4) -0.0025(4) 0.0214(4) -0.0106(4)
Br1 0.0676(13) 0.0357(9) 0.0445(10) 0.000 0.0082(9) 0.000
O1 0.033(4) 0.061(6) 0.037(5) 0.023(4) 0.003(4) -0.012(4)
O4 0.061(6) 0.052(6) 0.036(5) -0.004(4) 0.003(4) 0.006(5)
O6 0.079(8) 0.092(9) 0.040(6) 0.025(6) -0.009(5) -0.045(7)
N1 0.053(6) 0.027(5) 0.042(6) 0.013(4) 0.030(5) 0.006(4)
N2 0.043(6) 0.049(6) 0.042(6) -0.003(5) 0.021(5) -0.026(5)
N3 0.047(6) 0.033(5) 0.038(5) 0.005(4) 0.020(5) 0.007(5)
N4 0.055(7) 0.038(6) 0.040(6) 0.020(5) 0.030(5) 0.012(5)
N5 0.043(6) 0.079(9) 0.032(5) 0.021(6) 0.000(5) -0.023(6)
N6 0.030(5) 0.027(5) 0.035(5) -0.006(4) 0.010(4) -0.011(4)
C1 0.027(5) 0.033(6) 0.034(6) 0.007(5) 0.008(5) 0.011(4)
C2 0.034(7) 0.045(7) 0.055(8) 0.008(6) 0.001(6) 0.000(6)
C3 0.033(6) 0.025(5) 0.035(6) 0.006(5) 0.014(5) 0.007(4)
C4 0.026(6) 0.042(7) 0.050(7) 0.007(6) 0.024(5) 0.001(5)
C5 0.040(7) 0.053(8) 0.049(8) 0.018(6) 0.026(6) 0.012(6)
C6 0.029(6) 0.041(7) 0.042(7) 0.018(6) 0.015(5) 0.007(5)
C7 0.031(6) 0.028(6) 0.051(7) -0.005(5) 0.008(5) -0.007(5)
C8 0.022(5) 0.042(7) 0.044(7) 0.011(5) 0.011(5) 0.001(5)
C9 0.035(6) 0.040(7) 0.033(6) 0.004(5) 0.010(5) -0.004(5)
C10 0.027(5) 0.030(6) 0.032(6) 0.004(5) 0.006(4) 0.005(4)
C11 0.036(6) 0.049(8) 0.039(7) 0.014(6) 0.013(5) -0.003(6)
C12 0.031(6) 0.045(7) 0.045(7) 0.011(6) 0.019(5) -0.001(5)
C13 0.036(6) 0.031(6) 0.026(5) -0.003(4) 0.002(4) 0.000(5)
C14 0.025(5) 0.027(5) 0.039(6) 0.010(5) 0.012(5) 0.005(4)
C15 0.030(6) 0.044(7) 0.043(7) 0.004(6) 0.005(5) -0.004(5)
C16 0.029(5) 0.028(6) 0.033(6) 0.005(5) 0.013(4) 0.004(4)
C17 0.038(7) 0.065(9) 0.040(7) 0.020(7) -0.006(6) -0.011(6)
C18 0.026(5) 0.028(5) 0.027(5) 0.008(4) 0.011(4) 0.006(4)
O8 0.085(12) 0.080(12) 0.089(17) 0.003(17) 0.044(13) 0.018(11)
N8 0.084(12) 0.083(12) 0.068(15) -0.010(15) 0.039(12) 0.031(11)
C19 0.105(16) 0.104(19) 0.087(17) -0.009(18) 0.027(14) 0.046(17)
C20 0.091(11) 0.090(12) 0.074(13) -0.008(13) 0.035(11) 0.039(11)
P1 0.0256(19) 0.0254(19) 0.034(2) 0.0004(16) 0.0058(16) -0.0003(15)
O2 0.029(5) 0.031(5) 0.042(5) 0.002(4) 0.013(4) -0.006(4)
O7 0.036(4) 0.023(4) 0.051(4) 0.008(3) 0.010(3) -0.006(3)
O18 0.021(7) 0.024(7) 0.038(8) 0.004(6) 0.006(6) -0.003(6)
O26 0.040(4) 0.039(4) 0.045(4) -0.003(4) 0.018(4) -0.010(4)
W1 0.0305(4) 0.0342(4) 0.0506(4) 0.0014(3) 0.0052(3) -0.0070(3)
W2 0.0541(6) 0.0354(8) 0.0481(7) 0.0154(5) -0.0081(5) -0.0116(6)
W3 0.0327(3) 0.0421(5) 0.0644(6) -0.0053(3) 0.0238(4) -0.0069(3)
W4 0.0487(4) 0.0217(3) 0.0643(5) -0.0020(3) 0.0151(4) 0.0019(2)
W5 0.0621(10) 0.0618(6) 0.0440(5) -0.0194(4) 0.0105(7) -0.0011(8)
W6 0.0242(5) 0.0296(6) 0.0584(10) 0.0075(6) 0.0061(5) 0.0010(4)
O3 0.059(8) 0.032(9) 0.054(8) 0.016(9) 0.001(7) -0.019(9)
O5 0.046(4) 0.035(4) 0.047(5) 0.010(4) 0.002(4) -0.012(4)
O9 0.035(9) 0.040(8) 0.054(8) -0.014(7) 0.006(7) 0.000(7)
O10 0.033(4) 0.031(4) 0.052(4) 0.007(4) 0.005(4) -0.005(4)
O11 0.048(4) 0.051(4) 0.056(4) -0.006(4) 0.016(4) -0.008(4)
O12 0.033(5) 0.032(4) 0.052(4) 0.005(4) 0.014(5) -0.005(5)
O13 0.039(8) 0.038(8) 0.062(9) 0.018(7) -0.002(7) 0.012(7)
O14 0.035(4) 0.037(4) 0.059(4) 0.000(4) 0.012(4) -0.003(4)
O15 0.038(4) 0.031(4) 0.060(4) 0.006(4) 0.009(4) -0.005(3)
O16 0.038(9) 0.049(9) 0.056(9) -0.004(7) 0.018(7) -0.012(8)
O17 0.042(4) 0.028(4) 0.051(4) 0.013(4) 0.001(4) -0.006(3)
O19 0.034(4) 0.036(5) 0.050(5) 0.004(4) 0.007(4) -0.009(4)
O20 0.040(4) 0.029(4) 0.043(4) 0.003(3) 0.011(3) -0.022(3)
O21 0.047(4) 0.041(4) 0.052(4) -0.005(4) 0.016(4) -0.003(4)
O22 0.047(7) 0.031(7) 0.059(9) -0.007(9) 0.011(9) 0.001(6)
O23 0.054(5) 0.054(5) 0.047(5) -0.008(5) 0.014(5) -0.006(5)
O24 0.040(5) 0.022(5) 0.056(6) 0.005(5) 0.013(5) 0.000(5)
O25 0.060(10) 0.048(9) 0.045(8) -0.016(8) 0.015(8) 0.001(8)
V1A 0.033(4) 0.034(4) 0.050(4) 0.004(4) 0.008(4) -0.004(4)
V2A 0.046(4) 0.028(4) 0.040(4) 0.019(4) 0.007(3) -0.016(4)
V3A 0.037(4) 0.038(4) 0.053(4) 0.005(4) 0.018(4) -0.007(4)
V4A 0.037(3) 0.028(3) 0.053(4) 0.006(3) 0.013(3) -0.011(3)
V5A 0.050(4) 0.046(4) 0.048(4) -0.012(4) 0.014(4) -0.006(4)
V6A 0.034(4) 0.032(3) 0.054(4) 0.009(3) 0.004(3) -0.003(3)
O3A 0.059(9) 0.022(9) 0.056(8) 0.022(9) -0.001(8) -0.006(9)
O5A 0.045(5) 0.034(5) 0.036(5) 0.020(5) 0.009(5) -0.016(5)
O9A 0.028(9) 0.040(9) 0.062(10) -0.003(9) 0.012(8) -0.008(8)
O10A 0.030(5) 0.032(4) 0.052(5) 0.006(4) 0.005(5) -0.003(5)
O11A 0.043(4) 0.043(4) 0.051(4) -0.005(4) 0.018(4) -0.008(4)
O12A 0.031(5) 0.032(4) 0.054(5) 0.005(4) 0.012(5) -0.005(5)
O13A 0.035(8) 0.039(9) 0.062(9) 0.016(8) 0.011(8) 0.001(7)
O14A 0.032(5) 0.036(4) 0.058(5) 0.005(4) 0.013(4) -0.002(4)
O15A 0.036(5) 0.031(5) 0.062(5) 0.008(4) 0.008(4) -0.002(4)
O16A 0.042(11) 0.048(10) 0.057(11) 0.002(9) 0.021(9) -0.019(9)
O17A 0.040(4) 0.032(4) 0.051(4) 0.016(4) 0.003(4) -0.005(4)
O19A 0.036(5) 0.033(6) 0.051(6) -0.005(5) 0.004(5) -0.007(5)
O20A 0.040(4) 0.028(4) 0.043(4) 0.016(4) 0.006(4) -0.011(3)
O21A 0.045(4) 0.038(4) 0.054(4) -0.009(4) 0.016(4) -0.005(4)
O22A 0.038(8) 0.026(8) 0.053(10) 0.010(10) 0.019(10) -0.001(7)
O23A 0.058(6) 0.055(6) 0.045(6) -0.015(6) 0.013(6) -0.007(5)
O24A 0.040(5) 0.024(5) 0.057(5) 0.007(5) 0.011(5) -0.010(5)
O25A 0.057(11) 0.061(11) 0.045(9) -0.020(10) 0.020(9) 0.011(9)
O1A 0.098(12) 0.093(14) 0.077(13) -0.010(13) 0.029(10) 0.052(12)

loop_
_atom_type_symbol
_atom_type_description
_atom_type_scat_dispersion_real
_atom_type_scat_dispersion_imag
_atom_type_scat_source
Br Br -0.1850 2.3450 'International Tables Vol C Tables 4.2.6.8 and 6.1.1.4'
C C 0.0030 0.0020 'International Tables Vol C Tables 4.2.6.8 and 6.1.1.4'
Cd Cd -0.8470 1.1420 'International Tables Vol C Tables 4.2.6.8 and 6.1.1.4'
H H 0.0000 0.0000 'International Tables Vol C Tables 4.2.6.8 and 6.1.1.4'
N N 0.0060 0.0030 'International Tables Vol C Tables 4.2.6.8 and 6.1.1.4'
O O 0.0100 0.0060 'International Tables Vol C Tables 4.2.6.8 and 6.1.1.4'
P P 0.0970 0.0890 'International Tables Vol C Tables 4.2.6.8 and 6.1.1.4'
V V 0.2581 0.5012 'International Tables Vol C Tables 4.2.6.8 and 6.1.1.4'
W W -0.6570 6.5570 'International Tables Vol C Tables 4.2.6.8 and 6.1.1.4'

loop_
_geom_angle_atom_site_label_1
_geom_angle_atom_site_label_2
_geom_angle_atom_site_label_3
_geom_angle
_geom_angle_site_symmetry_1
_geom_angle_site_symmetry_3
_geom_angle_publ_flag
O4 Cd1 Br1 99.2(3) . . ?
O4 Cd1 N3 98.7(4) . 3_554 ?
O4 Cd1 N4 170.0(4) . 4_456 ?
O4 Cd1 O8 81.0(10) . . ?
O4 Cd1 N8 90.4(11) . . ?
N2 Cd1 Br1 98.4(3) . . ?
N2 Cd1 O4 78.0(4) . . ?
N2 Cd1 N3 170.4(4) . 3_554 ?
N2 Cd1 N4 96.1(4) . 4_456 ?
N2 Cd1 O8 91.8(9) . . ?
N2 Cd1 N8 83.3(11) . . ?
N3 Cd1 Br1 91.0(3) 3_554 . ?
N3 Cd1 N4 85.9(4) 3_554 4_456 ?
N3 Cd1 O8 78.8(9) 3_554 . ?
N3 Cd1 N8 87.8(11) 3_554 . ?
N4 Cd1 Br1 89.7(3) 4_456 . ?
N4 Cd1 O8 91.2(11) 4_456 . ?
N4 Cd1 N8 80.8(11) 4_456 . ?
O8 Cd1 Br1 169.6(9) . . ?
N8 Cd1 Br1 170.4(11) . . ?
Cd1 Br1 Cd1 90.25(7) . 2_556 ?
Cd1 O4 H4A 107.6 . . ?
Cd1 O4 H4B 107.7 . . ?
H4A O4 H4B 104.6 . . ?
C5 N1 C6 126.6(10) . . ?
C5 N1 C12 106.1(10) . . ?
C12 N1 C6 127.3(11) . . ?
N5 N2 Cd1 119.1(8) . . ?
C15 N2 Cd1 136.0(9) . . ?
C15 N2 N5 104.9(10) . . ?
N4 N3 Cd1 119.1(7) . 3_445 ?
C12 N3 Cd1 133.2(9) . 3_445 ?
C12 N3 N4 107.7(10) . . ?
N3 N4 Cd1 122.6(7) . 4_446 ?
C5 N4 Cd1 129.5(10) . 4_446 ?
C5 N4 N3 107.8(11) . . ?
C17 N5 N2 109.2(10) . . ?
C15 N6 C16 129.5(10) . . ?
C15 N6 C17 103.1(10) . . ?
C17 N6 C16 127.4(10) . . ?
O1 C1 C14 119.7(11) . . ?
O1 C1 C18 120.4(10) . . ?
C14 C1 C18 119.8(10) . . ?
O6 C2 C3 122.3(12) . . ?
O6 C2 C9 119.9(13) . . ?
C3 C2 C9 117.7(11) . . ?
C13 C3 C2 118.8(11) . . ?
C13 C3 C18 120.5(10) . . ?
C18 C3 C2 120.5(11) . . ?
C6 C4 H4 120.2 . . ?
C6 C4 C8 119.6(12) . . ?
C8 C4 H4 120.2 . . ?
N1 C5 H5 125.2 . . ?
N4 C5 N1 109.6(12) . . ?
N4 C5 H5 125.2 . . ?
C4 C6 N1 120.1(12) . . ?
C4 C6 C11 121.7(11) . . ?
C11 C6 N1 118.2(11) . . ?
C13 C7 H7 120.7 . . ?
C16 C7 H7 120.7 . . ?
C16 C7 C13 118.7(11) . . ?
C4 C8 H8 119.5 . . ?
C4 C8 C14 121.0(12) . . ?
C14 C8 H8 119.5 . . ?
C11 C9 C2 118.4(11) . . ?
C14 C9 C2 121.4(11) . . ?
C14 C9 C11 120.3(11) . . ?
C16 C10 H10 120.2 . . ?
C18 C10 H10 120.2 . . ?
C18 C10 C16 119.5(11) . . ?
C6 C11 C9 118.2(12) . . ?
C6 C11 H11 120.9 . . ?
C9 C11 H11 120.9 . . ?
N1 C12 H12 125.6 . . ?
N3 C12 N1 108.8(11) . . ?
N3 C12 H12 125.6 . . ?
C3 C13 C7 120.6(11) . . ?
C3 C13 H13 119.7 . . ?
C7 C13 H13 119.7 . . ?
C8 C14 C1 121.4(11) . . ?
C9 C14 C1 119.5(10) . . ?
C9 C14 C8 119.2(11) . . ?
N2 C15 N6 112.9(11) . . ?
N2 C15 H15 123.5 . . ?
N6 C15 H15 123.5 . . ?
C7 C16 N6 118.1(10) . . ?
C7 C16 C10 120.6(10) . . ?
C10 C16 N6 121.3(10) . . ?
N5 C17 N6 109.8(12) . . ?
N5 C17 H17 125.1 . . ?
N6 C17 H17 125.1 . . ?
C3 C18 C1 120.8(10) . . ?
C10 C18 C1 119.1(10) . . ?
C10 C18 C3 120.1(10) . . ?
Cd1 O8 H8A 109.1 . . ?
Cd1 O8 H8B 110.9 . . ?
H8A O8 H8B 104.6 . . ?
C20 N8 Cd1 126(4) . . ?
H19A C19 H19B 109.5 . . ?
H19A C19 H19C 109.5 . . ?
H19B C19 H19C 109.5 . . ?
C20 C19 H19A 109.5 . . ?
C20 C19 H19B 109.5 . . ?
C20 C19 H19C 109.5 . . ?
N8 C20 C19 165(5) . . ?
O2 P1 O2 180.0(7) 7_556 . ?
O2 P1 O26 103.8(9) . . ?
O2 P1 O26 76.2(8) 7_556 . ?
O2 P1 O26 76.2(8) . 7_556 ?
O2 P1 O26 103.8(9) 7_556 7_556 ?
O7 P1 O2 109.6(9) . . ?
O7 P1 O2 109.6(9) 7_556 7_556 ?
O7 P1 O2 70.4(9) 7_556 . ?
O7 P1 O2 70.4(9) . 7_556 ?
O7 P1 O7 180.0(7) . 7_556 ?
O7 P1 O26 72.9(9) . 7_556 ?
O7 P1 O26 107.1(9) 7_556 7_556 ?
O7 P1 O26 107.1(9) . . ?
O7 P1 O26 72.9(9) 7_556 . ?
O18 P1 O2 111.0(8) . . ?
O18 P1 O2 69.0(8) 7_556 . ?
O18 P1 O2 111.0(8) 7_556 7_556 ?
O18 P1 O2 69.0(8) . 7_556 ?
O18 P1 O7 65.8(8) 7_556 . ?
O18 P1 O7 114.2(8) 7_556 7_556 ?
O18 P1 O7 65.8(8) . 7_556 ?
O18 P1 O7 114.2(8) . . ?
O18 P1 O18 180.0 7_556 . ?
O18 P1 O26 110.5(9) 7_556 7_556 ?
O18 P1 O26 69.5(9) . 7_556 ?
O18 P1 O26 110.5(9) . . ?
O18 P1 O26 69.5(9) 7_556 . ?
O26 P1 O26 180.0(11) 7_556 . ?
P1 O2 O7 53.8(7) . 7_556 ?
P1 O2 W1 125.8(9) . . ?
P1 O2 W4 124.8(9) . 7_556 ?
P1 O2 W5 118.7(8) . 7_556 ?
P1 O2 V1A 136.7(12) . . ?
P1 O2 V4A 110.7(11) . 7_556 ?
O7 O2 W1 138.4(10) 7_556 . ?
O7 O2 W4 71.0(8) 7_556 7_556 ?
O7 O2 W5 126.0(9) 7_556 7_556 ?
O7 O2 V1A 140.4(13) 7_556 . ?
O7 O2 V4A 57.1(10) 7_556 7_556 ?
W1 O2 W4 94.5(5) . 7_556 ?
W1 O2 W5 92.2(6) . 7_556 ?
W1 O2 V4A 101.9(8) . 7_556 ?
W4 O2 W5 91.9(6) 7_556 7_556 ?
W4 O2 V4A 14.9(7) 7_556 7_556 ?
P1 O7 O18 55.3(7) . 7_556 ?
P1 O7 W2 121.2(9) . . ?
P1 O7 W4 122.3(10) . . ?
P1 O7 W6 127.1(9) . . ?
P1 O7 V4A 132.9(13) . . ?
P1 O7 V6A 126.7(14) . . ?
O18 O7 W2 132.6(11) 7_556 . ?
O18 O7 W4 134.7(11) 7_556 . ?
O18 O7 W6 71.8(8) 7_556 . ?
O18 O7 V4A 142.8(13) 7_556 . ?
O18 O7 V6A 71.7(14) 7_556 . ?
W4 O7 W2 89.7(5) . . ?
W6 O7 W2 93.3(6) . . ?
W6 O7 W4 93.7(6) . . ?
V4A O7 V6A 92.3(14) . . ?
P1 O18 O2 58.2(7) . 7_556 ?
P1 O18 O7 58.9(8) . 7_556 ?
P1 O18 O26 58.8(8) . 7_556 ?
P1 O18 W1 124.5(8) . 7_556 ?
P1 O18 W3 123.2(8) . 7_556 ?
P1 O18 W6 127.5(8) . 7_556 ?
P1 O18 V3A 126.5(13) . 7_556 ?
P1 O18 V6A 126.3(13) . 7_556 ?
O2 O18 O26 91.8(11) 7_556 7_556 ?
O2 O18 W1 66.2(7) 7_556 7_556 ?
O2 O18 W3 125.5(9) 7_556 7_556 ?
O2 O18 W6 134.6(10) 7_556 7_556 ?
O2 O18 V3A 118.2(12) 7_556 7_556 ?
O2 O18 V6A 129.2(13) 7_556 7_556 ?
O7 O18 O2 98.1(11) 7_556 7_556 ?
O7 O18 O26 96.2(11) 7_556 7_556 ?
O7 O18 W1 133.2(10) 7_556 7_556 ?
O7 O18 W3 130.8(10) 7_556 7_556 ?
O7 O18 W6 68.6(8) 7_556 7_556 ?
O7 O18 V3A 140.1(13) 7_556 7_556 ?
O7 O18 V6A 67.7(13) 7_556 7_556 ?
O26 O18 W1 126.5(9) 7_556 7_556 ?
O26 O18 W3 64.3(7) 7_556 7_556 ?
O26 O18 W6 131.5(10) 7_556 7_556 ?
O26 O18 V3A 68.4(12) 7_556 7_556 ?
O26 O18 V6A 136.5(14) 7_556 7_556 ?
W1 O18 W3 89.0(4) 7_556 7_556 ?
W6 O18 W1 91.1(5) 7_556 7_556 ?
W6 O18 W3 90.7(5) 7_556 7_556 ?
P1 O26 W2 121.6(9) . 7_556 ?
P1 O26 W3 125.6(10) . . ?
P1 O26 W5 118.7(9) . . ?
P1 O26 V2A 125.5(11) . 7_556 ?
P1 O26 V3A 118.2(13) . . ?
P1 O26 V5A 122.3(15) . . ?
W2 O26 W5 93.5(6) 7_556 . ?
W3 O26 W2 94.9(6) . 7_556 ?
W3 O26 W5 95.0(6) . . ?
V2A O26 V5A 86.9(15) 7_556 . ?
V3A O26 V5A 99.1(14) . . ?
O2 W1 O18 40.8(5) . 7_556 ?
O9 W1 O2 150.9(8) . . ?
O9 W1 O18 167.8(8) . 7_556 ?
O9 W1 O10 111.6(10) . . ?
O9 W1 O12 115.8(10) . . ?
O9 W1 O19 102.2(10) . . ?
O9 W1 O24 89.2(10) . 7_556 ?
O10 W1 O2 87.7(7) . . ?
O10 W1 O18 58.2(7) . 7_556 ?
O10 W1 O12 89.1(9) . . ?
O10 W1 O19 78.4(9) . . ?
O10 W1 O24 158.2(8) . 7_556 ?
O12 W1 O2 84.8(7) . . ?
O12 W1 O18 60.3(7) . 7_556 ?
O12 W1 O19 142.0(8) . . ?
O12 W1 O24 87.3(8) . 7_556 ?
O19 W1 O2 59.2(7) . . ?
O19 W1 O18 82.9(7) . 7_556 ?
O19 W1 O24 91.4(8) . 7_556 ?
O24 W1 O2 70.5(7) 7_556 . ?
O24 W1 O18 101.8(7) 7_556 7_556 ?
O26 W2 O7 44.2(6) 7_556 . ?
O3 W2 O7 152.1(11) . . ?
O3 W2 O26 163.5(11) . 7_556 ?
O3 W2 O5 114.6(12) . . ?
O3 W2 O17 106.4(12) . . ?
O3 W2 O20 96.5(10) . . ?
O3 W2 O23 116.6(11) . 7_556 ?
O5 W2 O7 84.4(7) . . ?
O5 W2 O26 53.7(7) . 7_556 ?
O5 W2 O20 82.6(8) . . ?
O5 W2 O23 90.1(8) . 7_556 ?
O17 W2 O7 56.1(7) . . ?
O17 W2 O26 86.8(7) . 7_556 ?
O17 W2 O5 138.8(9) . . ?
O17 W2 O20 89.5(7) . . ?
O17 W2 O23 74.4(9) . 7_556 ?
O20 W2 O7 64.6(6) . . ?
O20 W2 O26 93.4(6) . 7_556 ?
O20 W2 O23 146.0(8) . 7_556 ?
O23 W2 O7 81.7(7) 7_556 . ?
O23 W2 O26 56.7(8) 7_556 7_556 ?
O26 W3 O18 41.8(6) . 7_556 ?
O5 W3 O18 82.8(7) 7_556 7_556 ?
O5 W3 O26 55.1(7) 7_556 . ?
O5 W3 O11 90.5(8) 7_556 . ?
O5 W3 O12 76.6(8) 7_556 . ?
O11 W3 O18 101.9(7) . 7_556 ?
O11 W3 O26 72.3(7) . . ?
O12 W3 O18 60.1(7) . 7_556 ?
O12 W3 O26 86.4(7) . . ?
O12 W3 O11 158.7(8) . . ?
O14 W3 O18 59.3(7) . 7_556 ?
O14 W3 O26 87.5(8) . . ?
O14 W3 O5 140.9(9) . 7_556 ?
O14 W3 O11 88.1(9) . . ?
O14 W3 O12 91.3(9) . . ?
O16 W3 O18 166.3(10) . 7_556 ?
O16 W3 O26 151.6(10) . . ?
O16 W3 O5 108.2(12) . 7_556 ?
O16 W3 O11 86.3(11) . . ?
O16 W3 O12 113.7(11) . . ?
O16 W3 O14 110.7(12) . . ?
O2 W4 O7 42.5(6) 7_556 . ?
O15 W4 O2 86.2(7) . 7_556 ?
O15 W4 O7 56.5(7) . . ?
O15 W4 O20 90.1(8) . . ?
O15 W4 O21 86.7(9) . . ?
O15 W4 O24 155.4(7) . . ?
O20 W4 O2 91.7(6) . 7_556 ?
O20 W4 O7 64.6(6) . . ?
O20 W4 O21 162.5(8) . . ?
O20 W4 O24 91.4(7) . . ?
O21 W4 O2 70.9(7) . 7_556 ?
O21 W4 O7 99.6(7) . . ?
O21 W4 O24 84.5(8) . . ?
O22 W4 O2 151.6(9) . 7_556 ?
O22 W4 O7 164.5(10) . . ?
O22 W4 O15 110.2(12) . . ?
O22 W4 O20 110.6(9) . . ?
O22 W4 O21 86.6(10) . . ?
O22 W4 O24 92.2(11) . . ?
O24 W4 O2 69.1(6) . 7_556 ?
O24 W4 O7 102.4(6) . . ?
O26 W5 O2 46.5(5) . 7_556 ?
O11 W5 O2 104.5(7) . 7_556 ?
O11 W5 O26 69.3(7) . . ?
O19 W5 O2 58.8(7) 7_556 7_556 ?
O19 W5 O26 88.8(8) 7_556 . ?
O19 W5 O11 157.9(8) 7_556 . ?
O19 W5 O21 90.2(8) 7_556 . ?
O19 W5 O23 74.7(9) 7_556 . ?
O21 W5 O2 67.9(7) . 7_556 ?
O21 W5 O26 101.4(7) . . ?
O21 W5 O11 96.6(8) . . ?
O23 W5 O2 84.8(8) . 7_556 ?
O23 W5 O26 56.6(8) . . ?
O23 W5 O11 90.3(8) . . ?
O23 W5 O21 152.7(8) . . ?
O25 W5 O2 158.7(11) . 7_556 ?
O25 W5 O26 153.2(11) . . ?
O25 W5 O11 95.1(12) . . ?
O25 W5 O19 104.1(12) . 7_556 ?
O25 W5 O21 102.0(11) . . ?
O25 W5 O23 103.7(11) . . ?
O7 W6 O18 39.6(5) . 7_556 ?
O10 W6 O7 87.6(7) . . ?
O10 W6 O18 60.1(7) . 7_556 ?
O10 W6 O14 88.7(9) . . ?
O10 W6 O15 143.9(9) . . ?
O10 W6 O17 80.6(8) . . ?
O13 W6 O7 152.8(9) . . ?
O13 W6 O18 165.0(8) . 7_556 ?
O13 W6 O10 106.1(10) . . ?
O13 W6 O14 117.1(10) . . ?
O13 W6 O15 109.8(10) . . ?
O13 W6 O17 100.2(10) . . ?
O14 W6 O7 86.0(7) . . ?
O14 W6 O18 60.2(7) . 7_556 ?
O15 W6 O7 58.3(7) . . ?
O15 W6 O18 84.5(7) . 7_556 ?
O15 W6 O14 78.5(8) . . ?
O17 W6 O7 58.2(7) . . ?
O17 W6 O18 83.9(7) . 7_556 ?
O17 W6 O14 142.8(8) . . ?
O17 W6 O15 89.4(8) . . ?
W2 O5 W3 150.2(10) . 7_556 ?
W1 O10 W6 147.6(12) . . ?
W3 O11 W5 123.3(10) . . ?
W1 O12 W3 146.7(11) . . ?
W3 O14 W6 145.7(12) . . ?
W4 O15 W6 146.3(11) . . ?
W2 O17 W6 147.7(11) . . ?
W5 O19 W1 145.0(11) 7_556 . ?
W2 O20 W4 140.9(8) . . ?
W4 O21 W5 129.1(10) . . ?
W5 O23 W2 147.9(12) . 7_556 ?
W1 O24 W4 125.8(9) 7_556 . ?
O2 V1A O10A 95.0(14) . . ?
O2 V1A O12A 94.3(15) . . ?
O9A V1A O2 166(2) . . ?
O9A V1A O10A 74.8(15) . . ?
O9A V1A O12A 73.4(15) . . ?
O12A V1A O10A 70.3(13) . . ?
O19A V1A O2 83.3(16) . . ?
O19A V1A O9A 106(2) . . ?
O19A V1A O10A 89.4(17) . . ?
O19A V1A O12A 159(2) . . ?
O24A V1A O2 59.0(14) 7_556 . ?
O24A V1A O9A 125(2) 7_556 . ?
O24A V1A O10A 144(2) 7_556 . ?
O24A V1A O12A 86.0(18) 7_556 . ?
O24A V1A O19A 110(2) 7_556 . ?
O3A V2A O5A 87.7(17) . . ?
O3A V2A O17A 94.6(19) . . ?
O17A V2A O5A 159.2(14) . . ?
O20A V2A O3A 95(2) . . ?
O20A V2A O5A 89(2) . . ?
O20A V2A O17A 70(2) . . ?
O23A V2A O5A 88.3(15) 7_556 . ?
O23A V2A O17A 111.9(15) 7_556 . ?
O18 V3A O26 44.5(8) 7_556 . ?
O5A V3A O26 73.4(13) 7_556 . ?
O5A V3A O11A 83.1(15) 7_556 . ?
O5A V3A O14A 158(2) 7_556 . ?
O11A V3A O26 52.8(10) . . ?
O12A V3A O26 119(2) . . ?
O12A V3A O11A 161(2) . . ?
O12A V3A O14A 89(2) . . ?
O12A V3A O16A 93(2) . . ?
O14A V3A O26 100.6(15) . . ?
O14A V3A O11A 77.1(14) . . ?
O16A V3A O26 147(2) . . ?
O16A V3A O11A 99.0(17) . . ?
O16A V3A O14A 86.5(19) . . ?
O7 V4A O2 45.6(8) . 7_556 ?
O7 V4A O20A 60.3(11) . . ?
O7 V4A O21A 82.0(11) . . ?
O15A V4A O7 82.1(12) . . ?
O15A V4A O20A 97.1(15) . . ?
O15A V4A O21A 80.5(13) . . ?
O15A V4A O22A 91.8(16) . . ?
O15A V4A O24A 154.5(17) . . ?
O20A V4A O21A 142.1(14) . . ?
O22A V4A O7 173.2(16) . . ?
O22A V4A O20A 123.8(14) . . ?
O22A V4A O21A 94.1(15) . . ?
O22A V4A O24A 93.3(16) . . ?
O24A V4A O7 91.0(13) . . ?
O24A V4A O20A 100.7(14) . . ?
O24A V4A O21A 74.3(12) . . ?
O11A V5A O26 57.6(18) . . ?
O11A V5A O21A 79(2) . . ?
O11A V5A O23A 97(3) . . ?
O11A V5A O25A 120(3) . . ?
O19A V5A O26 98.7(18) 7_556 . ?
O21A V5A O26 88(2) . . ?
O21A V5A O23A 158(3) . . ?
O21A V5A O25A 105(3) . . ?
O23A V5A O26 72.2(17) . . ?
O25A V5A O26 167(3) . . ?
O25A V5A O23A 96(3) . . ?
O7 V6A O18 40.6(9) . 7_556 ?
O10A V6A O7 107.4(19) . . ?
O10A V6A O14A 84(2) . . ?
O10A V6A O15A 173(3) . . ?
O13A V6A O7 162(3) . . ?
O13A V6A O10A 89(2) . . ?
O13A V6A O14A 75.0(18) . . ?
O13A V6A O15A 91(2) . . ?
O14A V6A O7 99(2) . . ?
O14A V6A O15A 88.8(18) . . ?
O15A V6A O7 71.9(16) . . ?
O17A V6A O7 78.1(17) . . ?
O17A V6A O10A 104(2) . . ?
O17A V6A O13A 105(3) . . ?
O17A V6A O14A 172(3) . . ?
O17A V6A O15A 83(2) . . ?
V3A O5A V2A 117.3(14) 7_556 . ?
V6A O10A V1A 125.1(19) . . ?
V5A O11A V3A 145(2) . . ?
V3A O12A V1A 122.8(19) . . ?
V6A O14A V3A 117.2(18) . . ?
V4A O15A V6A 109.2(18) . . ?
V6A O17A V2A 122.4(19) . . ?
V2A O20A V4A 156(2) . . ?
V5A O21A V4A 148(2) . . ?
V2A O23A V5A 121(2) 7_556 . ?
V1A O24A V4A 151.6(19) 7_556 . ?
H1AA O1A H1AB 104.5 . . ?

loop_
_geom_bond_atom_site_label_1
_geom_bond_atom_site_label_2
_geom_bond_distance
_geom_bond_site_symmetry_2
_geom_bond_publ_flag
Cd1 Br1 2.6827(17) . ?
Cd1 O4 2.322(10) . ?
Cd1 N2 2.279(9) . ?
Cd1 N3 2.359(10) 3_554 ?
Cd1 N4 2.365(11) 4_456 ?
Cd1 O8 2.40(4) . ?
Cd1 N8 2.39(4) . ?
O1 C1 1.248(15) . ?
O4 H4A 0.8693 . ?
O4 H4B 0.8703 . ?
O6 C2 1.219(17) . ?
N1 C5 1.358(18) . ?
N1 C6 1.447(15) . ?
N1 C12 1.360(15) . ?
N2 N5 1.376(16) . ?
N2 C15 1.284(17) . ?
N3 N4 1.380(16) . ?
N3 C12 1.306(16) . ?
N4 C5 1.289(16) . ?
N5 C17 1.289(17) . ?
N6 C15 1.357(15) . ?
N6 C16 1.412(14) . ?
N6 C17 1.363(16) . ?
C1 C14 1.476(15) . ?
C1 C18 1.479(16) . ?
C2 C3 1.496(18) . ?
C2 C9 1.497(18) . ?
C3 C13 1.375(17) . ?
C3 C18 1.385(16) . ?
C4 H4 0.9500 . ?
C4 C6 1.368(19) . ?
C4 C8 1.373(17) . ?
C5 H5 0.9500 . ?
C6 C11 1.402(18) . ?
C7 H7 0.9500 . ?
C7 C13 1.396(17) . ?
C7 C16 1.393(17) . ?
C8 H8 0.9500 . ?
C8 C14 1.395(16) . ?
C9 C11 1.402(17) . ?
C9 C14 1.395(17) . ?
C10 H10 0.9500 . ?
C10 C16 1.400(16) . ?
C10 C18 1.381(15) . ?
C11 H11 0.9500 . ?
C12 H12 0.9500 . ?
C13 H13 0.9500 . ?
C15 H15 0.9500 . ?
C17 H17 0.9500 . ?
O8 H8A 0.8701 . ?
O8 H8B 0.8702 . ?
N8 C20 1.163(17) . ?
C19 H19A 0.9800 . ?
C19 H19B 0.9800 . ?
C19 H19C 0.9800 . ?
C19 C20 1.478(18) . ?
P1 O2 1.569(17) 7_556 ?
P1 O2 1.569(17) . ?
P1 O7 1.531(17) 7_556 ?
P1 O7 1.531(17) . ?
P1 O18 1.469(14) . ?
P1 O18 1.469(14) 7_556 ?
P1 O26 1.601(17) . ?
P1 O26 1.601(17) 7_556 ?
O2 O7 1.79(2) 7_556 ?
O2 W1 2.415(16) . ?
O2 W4 2.424(16) 7_556 ?
O2 W5 2.493(17) 7_556 ?
O2 V1A 2.27(4) . ?
O2 V4A 2.44(3) 7_556 ?
O7 O18 1.63(2) 7_556 ?
O7 W2 2.507(17) . ?
O7 W4 2.499(17) . ?
O7 W6 2.379(17) . ?
O7 V4A 2.10(3) . ?
O7 V6A 2.32(5) . ?
O18 O26 1.75(2) 7_556 ?
O18 W1 2.524(15) 7_556 ?
O18 W3 2.526(15) 7_556 ?
O18 W6 2.428(15) 7_556 ?
O18 V3A 2.31(4) 7_556 ?
O18 V6A 2.38(5) 7_556 ?
O26 W2 2.438(19) 7_556 ?
O26 W3 2.370(17) . ?
O26 W5 2.465(18) . ?
O26 V2A 2.36(3) 7_556 ?
O26 V3A 2.33(4) . ?
O26 V5A 2.39(5) . ?
W1 O9 1.65(2) . ?
W1 O10 1.83(2) . ?
W1 O12 1.84(2) . ?
W1 O19 1.927(18) . ?
W1 O24 1.954(17) 7_556 ?
W2 O3 1.76(3) . ?
W2 O5 1.827(18) . ?
W2 O17 1.807(18) . ?
W2 O20 1.866(16) . ?
W2 O23 1.89(2) 7_556 ?
W3 O5 1.839(18) 7_556 ?
W3 O11 1.994(19) . ?
W3 O12 1.85(2) . ?
W3 O14 1.76(2) . ?
W3 O16 1.59(3) . ?
W4 O15 1.806(18) . ?
W4 O20 1.880(16) . ?
W4 O21 1.906(19) . ?
W4 O22 1.68(3) . ?
W4 O24 2.036(19) . ?
W5 O11 2.057(19) . ?
W5 O19 1.782(17) 7_556 ?
W5 O21 2.01(2) . ?
W5 O23 1.82(2) . ?
W5 O25 1.63(3) . ?
W6 O10 1.86(2) . ?
W6 O13 1.69(2) . ?
W6 O14 1.92(2) . ?
W6 O15 1.913(19) . ?
W6 O17 1.893(18) . ?
V1A O9A 1.90(4) . ?
V1A O10A 2.35(4) . ?
V1A O12A 2.31(4) . ?
V1A O19A 1.61(4) . ?
V1A O24A 1.59(4) 7_556 ?
V2A O3A 1.59(4) . ?
V2A O5A 2.11(3) . ?
V2A O17A 2.07(3) . ?
V2A O20A 1.05(4) . ?
V2A O23A 1.68(3) 7_556 ?
V3A O5A 2.02(4) 7_556 ?
V3A O11A 2.24(4) . ?
V3A O12A 1.56(4) . ?
V3A O14A 2.09(4) . ?
V3A O16A 1.96(5) . ?
V4A O15A 1.83(3) . ?
V4A O20A 2.26(4) . ?
V4A O21A 2.32(3) . ?
V4A O22A 1.94(4) . ?
V4A O24A 2.00(3) . ?
V5A O11A 1.52(4) . ?
V5A O19A 2.38(4) 7_556 ?
V5A O21A 1.71(6) . ?
V5A O23A 2.07(6) . ?
V5A O25A 1.75(6) . ?
V6A O10A 1.87(5) . ?
V6A O13A 1.79(5) . ?
V6A O14A 2.04(5) . ?
V6A O15A 2.08(5) . ?
V6A O17A 1.79(5) . ?
O1A H1AA 0.8700 . ?
O1A H1AB 0.8701 . ?

loop_
_geom_hbond_atom_site_label_D
_geom_hbond_atom_site_label_H
_geom_hbond_atom_site_label_A
_geom_hbond_distance_DH
_geom_hbond_distance_HA
_geom_hbond_distance_DA
_geom_hbond_angle_DHA
_geom_hbond_site_symmetry_A
_geom_hbond_publ_flag
O4 H4A O13 0.87 2.43 3.07(2) 131.4 5_566 yes
O4 H4A O17 0.87 2.42 3.22(2) 153.6 5_566 yes
O4 H4A O17A 0.87 1.84 2.63(2) 151.2 5_566 yes
O4 H4B N5 0.87 2.18 2.858(15) 134.8 . yes
O4 H4B O3 0.87 2.66 3.32(3) 133.7 5_566 yes
O4 H4B O3A 0.87 2.84 3.47(4) 131.1 5_566 yes
C4 H4 O10A 0.95 2.60 3.33(2) 134.1 7_456 yes
C4 H4 O13A 0.95 2.52 3.41(3) 156.0 7_456 yes
C4 H4 O14A 0.95 2.65 3.48(3) 146.6 7_456 yes
C5 H5 O16 0.95 2.30 3.11(3) 143.2 . yes
C5 H5 O16A 0.95 2.26 2.98(4) 131.9 . yes
C8 H8 O16A 0.95 2.36 3.28(3) 163.8 7_456 yes
C12 H12 O10A 0.95 2.23 3.16(3) 164.7 7_456 yes
C13 H13 O22 0.95 2.65 3.33(3) 128.5 . yes
C15 H15 O1 0.95 2.13 3.038(15) 159.6 6_665 yes
C17 H17 O3 0.95 2.47 3.27(3) 142.3 6_565 yes
C17 H17 O3A 0.95 2.53 3.27(4) 134.5 6_565 yes
O8 H8A O1A 0.87 2.02 2.87(5) 162.7 . yes
C19 H19A O23A 0.98 1.75 2.66(7) 152.7 3_454 yes
C19 H19B O5A 0.98 2.86 3.46(7) 120.2 6_565 yes
C19 H19B O23A 0.98 2.50 3.27(5) 134.9 4_456 yes
C19 H19C N5 0.98 1.99 2.80(7) 137.8 . yes
O1A H1AA O23 0.87 2.73 3.36(4) 130.1 3_454 yes
O1A H1AA O1A 0.87 2.67 3.39(7) 141.0 2_456 yes
O1A H1AB O11 0.87 2.21 2.94(4) 141.2 4_456 yes

loop_
_geom_torsion_atom_site_label_1
_geom_torsion_atom_site_label_2
_geom_torsion_atom_site_label_3
_geom_torsion_atom_site_label_4
_geom_torsion
_geom_torsion_site_symmetry_1
_geom_torsion_site_symmetry_2
_geom_torsion_site_symmetry_3
_geom_torsion_site_symmetry_4
_geom_torsion_publ_flag
Cd1 N2 N5 C17 -178.0(11) . . . . ?
Cd1 N2 C15 N6 177.2(9) . . . . ?
Cd1 N3 N4 Cd1 -0.5(12) 3_445 . . 4_446 ?
Cd1 N3 N4 C5 -178.1(9) 3_445 . . . ?
Cd1 N3 C12 N1 177.3(8) 3_445 . . . ?
Cd1 N4 C5 N1 -176.9(9) 4_446 . . . ?
Cd1 N8 C20 C19 35(19) . . . . ?
O1 C1 C14 C8 0.2(17) . . . . ?
O1 C1 C14 C9 179.9(11) . . . . ?
O1 C1 C18 C3 177.4(11) . . . . ?
O1 C1 C18 C10 -5.6(16) . . . . ?
O6 C2 C3 C13 9(2) . . . . ?
O6 C2 C3 C18 -176.6(14) . . . . ?
O6 C2 C9 C11 -7(2) . . . . ?
O6 C2 C9 C14 173.9(14) . . . . ?
N1 C6 C11 C9 177.9(11) . . . . ?
N2 N5 C17 N6 -0.5(19) . . . . ?
N3 N4 C5 N1 0.5(16) . . . . ?
N4 N3 C12 N1 -0.2(15) . . . . ?
N5 N2 C15 N6 -2.9(16) . . . . ?
C2 C3 C13 C7 175.8(11) . . . . ?
C2 C3 C18 C1 2.5(16) . . . . ?
C2 C3 C18 C10 -174.4(11) . . . . ?
C2 C9 C11 C6 179.4(12) . . . . ?
C2 C9 C14 C1 2.7(18) . . . . ?
C2 C9 C14 C8 -177.5(12) . . . . ?
C3 C2 C9 C11 173.5(12) . . . . ?
C3 C2 C9 C14 -6.0(19) . . . . ?
C4 C6 C11 C9 -1(2) . . . . ?
C4 C8 C14 C1 176.5(11) . . . . ?
C4 C8 C14 C9 -3.2(18) . . . . ?
C5 N1 C6 C4 144.6(14) . . . . ?
C5 N1 C6 C11 -34.1(19) . . . . ?
C5 N1 C12 N3 0.5(15) . . . . ?
C6 N1 C5 N4 -178.7(12) . . . . ?
C6 N1 C12 N3 178.5(12) . . . . ?
C6 C4 C8 C14 1.5(19) . . . . ?
C8 C4 C6 N1 -178.2(11) . . . . ?
C8 C4 C6 C11 0.5(19) . . . . ?
C9 C2 C3 C13 -170.9(11) . . . . ?
C9 C2 C3 C18 3.3(18) . . . . ?
C11 C9 C14 C1 -176.8(11) . . . . ?
C11 C9 C14 C8 2.9(18) . . . . ?
C12 N1 C5 N4 -0.6(16) . . . . ?
C12 N1 C6 C4 -33.0(19) . . . . ?
C12 N1 C6 C11 148.3(13) . . . . ?
C12 N3 N4 Cd1 177.4(9) . . . 4_446 ?
C12 N3 N4 C5 -0.2(15) . . . . ?
C13 C3 C18 C1 176.6(10) . . . . ?
C13 C3 C18 C10 -0.3(17) . . . . ?
C13 C7 C16 N6 -174.1(10) . . . . ?
C13 C7 C16 C10 3.4(17) . . . . ?
C14 C1 C18 C3 -5.9(16) . . . . ?
C14 C1 C18 C10 171.0(10) . . . . ?
C14 C9 C11 C6 -1.0(19) . . . . ?
C15 N2 N5 C17 2.0(17) . . . . ?
C15 N6 C16 C7 22.1(18) . . . . ?
C15 N6 C16 C10 -155.4(12) . . . . ?
C15 N6 C17 N5 -1.2(17) . . . . ?
C16 N6 C15 N2 -178.3(11) . . . . ?
C16 N6 C17 N5 179.7(12) . . . . ?
C16 C7 C13 C3 -3.1(18) . . . . ?
C16 C10 C18 C1 -176.4(10) . . . . ?
C16 C10 C18 C3 0.6(16) . . . . ?
C17 N6 C15 N2 2.6(15) . . . . ?
C17 N6 C16 C7 -159.1(13) . . . . ?
C17 N6 C16 C10 23.4(18) . . . . ?
C18 C1 C14 C8 -176.5(10) . . . . ?
C18 C1 C14 C9 3.2(16) . . . . ?
C18 C3 C13 C7 1.7(17) . . . . ?
C18 C10 C16 N6 175.3(10) . . . . ?
C18 C10 C16 C7 -2.1(17) . . . . ?
O2 P1 O7 O18 -125.3(10) 7_556 . . 7_556 ?
O2 P1 O7 O18 54.7(10) . . . 7_556 ?
O2 P1 O7 W2 -68.2(11) . . . . ?
O2 P1 O7 W2 111.8(11) 7_556 . . . ?
O2 P1 O7 W4 -0.2(8) 7_556 . . . ?
O2 P1 O7 W4 179.8(8) . . . . ?
O2 P1 O7 W6 54.8(14) . . . . ?
O2 P1 O7 W6 -125.2(14) 7_556 . . . ?
O2 P1 O7 V4A -172.5(15) . . . . ?
O2 P1 O7 V4A 7.5(15) 7_556 . . . ?
O2 P1 O7 V6A 47.9(18) . . . . ?
O2 P1 O7 V6A -132.1(18) 7_556 . . . ?
O2 P1 O18 O2 180.000(3) . . . 7_556 ?
O2 P1 O18 O7 124.5(11) 7_556 . . 7_556 ?
O2 P1 O18 O7 -55.5(11) . . . 7_556 ?
O2 P1 O18 O26 65.3(10) . . . 7_556 ?
O2 P1 O18 O26 -114.7(10) 7_556 . . 7_556 ?
O2 P1 O18 W1 0.8(9) 7_556 . . 7_556 ?
O2 P1 O18 W1 -179.2(9) . . . 7_556 ?
O2 P1 O18 W3 65.7(11) . . . 7_556 ?
O2 P1 O18 W3 -114.3(11) 7_556 . . 7_556 ?
O2 P1 O18 W6 124.5(13) 7_556 . . 7_556 ?
O2 P1 O18 W6 -55.5(13) . . . 7_556 ?
O2 P1 O18 V3A -103.5(15) 7_556 . . 7_556 ?
O2 P1 O18 V3A 76.5(15) . . . 7_556 ?
O2 P1 O18 V6A -62.1(17) . . . 7_556 ?
O2 P1 O18 V6A 117.9(17) 7_556 . . 7_556 ?
O2 P1 O26 W2 -116.1(11) 7_556 . . 7_556 ?
O2 P1 O26 W2 63.9(11) . . . 7_556 ?
O2 P1 O26 W3 119.5(13) 7_556 . . . ?
O2 P1 O26 W3 -60.5(13) . . . . ?
O2 P1 O26 W5 178.6(9) . . . . ?
O2 P1 O26 W5 -1.4(9) 7_556 . . . ?
O2 P1 O26 V2A -106.2(13) 7_556 . . 7_556 ?
O2 P1 O26 V2A 73.8(13) . . . 7_556 ?
O2 P1 O26 V3A -50.9(15) . . . . ?
O2 P1 O26 V3A 129.1(15) 7_556 . . . ?
O2 P1 O26 V5A 5.7(15) 7_556 . . . ?
O2 P1 O26 V5A -174.3(15) . . . . ?
O2 W1 O10 W6 -52(2) . . . . ?
O2 W1 O12 W3 59.6(19) . . . . ?
O2 W4 O15 W6 -61(2) 7_556 . . . ?
O2 W4 O20 W2 40.0(15) 7_556 . . . ?
O2 W5 O23 W2 -70(2) 7_556 . . 7_556 ?
O2 V1A O19A V5A 10(2) . . . 7_556 ?
O2 V4A O15A V6A -55(2) 7_556 . . . ?
O7 P1 O2 O7 180.003(5) . . . 7_556 ?
O7 P1 O2 W1 127.9(12) 7_556 . . . ?
O7 P1 O2 W1 -52.1(12) . . . . ?
O7 P1 O2 W4 -0.2(9) 7_556 . . 7_556 ?
O7 P1 O2 W4 179.8(9) . . . 7_556 ?
O7 P1 O2 W5 -115.5(11) 7_556 . . 7_556 ?
O7 P1 O2 W5 64.5(11) . . . 7_556 ?
O7 P1 O2 V1A -52(2) . . . . ?
O7 P1 O2 V1A 128(2) 7_556 . . . ?
O7 P1 O2 V4A 5.0(10) 7_556 . . 7_556 ?
O7 P1 O2 V4A -175.0(10) . . . 7_556 ?
O7 P1 O18 O2 55.5(11) . . . 7_556 ?
O7 P1 O18 O2 -124.5(11) 7_556 . . 7_556 ?
O7 P1 O18 O7 179.999(2) . . . 7_556 ?
O7 P1 O18 O26 120.8(11) 7_556 . . 7_556 ?
O7 P1 O18 O26 -59.2(11) . . . 7_556 ?
O7 P1 O18 W1 56.2(12) . . . 7_556 ?
O7 P1 O18 W1 -123.8(12) 7_556 . . 7_556 ?
O7 P1 O18 W3 -58.8(12) . . . 7_556 ?
O7 P1 O18 W3 121.2(12) 7_556 . . 7_556 ?
O7 P1 O18 W6 0.0(10) 7_556 . . 7_556 ?
O7 P1 O18 W6 -180.0(10) . . . 7_556 ?
O7 P1 O18 V3A -48.0(17) . . . 7_556 ?
O7 P1 O18 V3A 132.0(17) 7_556 . . 7_556 ?
O7 P1 O18 V6A -6.6(15) 7_556 . . 7_556 ?
O7 P1 O18 V6A 173.4(15) . . . 7_556 ?
O7 P1 O26 W2 179.8(9) . . . 7_556 ?
O7 P1 O26 W2 -0.2(9) 7_556 . . 7_556 ?
O7 P1 O26 W3 -124.5(13) 7_556 . . . ?
O7 P1 O26 W3 55.5(13) . . . . ?
O7 P1 O26 W5 114.6(12) 7_556 . . . ?
O7 P1 O26 W5 -65.4(12) . . . . ?
O7 P1 O26 V2A -170.3(12) . . . 7_556 ?
O7 P1 O26 V2A 9.7(12) 7_556 . . 7_556 ?
O7 P1 O26 V3A 65.1(15) . . . . ?
O7 P1 O26 V3A -114.9(15) 7_556 . . . ?
O7 P1 O26 V5A 121.6(17) 7_556 . . . ?
O7 P1 O26 V5A -58.4(17) . . . . ?
O7 W2 O5 W3 68(2) . . . 7_556 ?
O7 W2 O17 W6 27.4(17) . . . . ?
O7 W2 O20 W4 -6.1(12) . . . . ?
O7 W4 O15 W6 -28.2(17) . . . . ?
O7 W4 O20 W2 6.2(13) . . . . ?
O7 W6 O10 W1 53(2) . . . . ?
O7 W6 O17 W2 -28.3(18) . . . . ?
O7 V4A O15A V6A -18.2(18) . . . . ?
O7 V6A O10A V1A 15(3) . . . . ?
O7 V6A O17A V2A 21(2) . . . . ?
O18 P1 O2 O7 -127.1(10) 7_556 . . 7_556 ?
O18 P1 O2 O7 52.9(10) . . . 7_556 ?
O18 P1 O2 W1 -179.2(9) . . . . ?
O18 P1 O2 W1 0.8(9) 7_556 . . . ?
O18 P1 O2 W4 52.7(12) . . . 7_556 ?
O18 P1 O2 W4 -127.3(12) 7_556 . . 7_556 ?
O18 P1 O2 W5 117.4(11) 7_556 . . 7_556 ?
O18 P1 O2 W5 -62.6(11) . . . 7_556 ?
O18 P1 O2 V1A 0.9(17) 7_556 . . . ?
O18 P1 O2 V1A -179.1(17) . . . . ?
O18 P1 O2 V4A -122.1(11) 7_556 . . 7_556 ?
O18 P1 O2 V4A 57.9(11) . . . 7_556 ?
O18 P1 O7 O18 180.000(3) . . . 7_556 ?
O18 P1 O7 W2 -122.9(12) 7_556 . . . ?
O18 P1 O7 W2 57.1(12) . . . . ?
O18 P1 O7 W4 125.0(13) 7_556 . . . ?
O18 P1 O7 W4 -55.0(13) . . . . ?
O18 P1 O7 W6 -180.0(10) . . . . ?
O18 P1 O7 W6 0.0(10) 7_556 . . . ?
O18 P1 O7 V4A 132.7(18) 7_556 . . . ?
O18 P1 O7 V4A -47.3(18) . . . . ?
O18 P1 O7 V6A 173.1(15) . . . . ?
O18 P1 O7 V6A -6.9(15) 7_556 . . . ?
O18 P1 O26 W2 124.8(12) 7_556 . . 7_556 ?
O18 P1 O26 W2 -55.2(12) . . . 7_556 ?
O18 P1 O26 W3 -179.6(10) . . . . ?
O18 P1 O26 W3 0.4(10) 7_556 . . . ?
O18 P1 O26 W5 -120.4(12) 7_556 . . . ?
O18 P1 O26 W5 59.6(12) . . . . ?
O18 P1 O26 V2A -45.3(14) . . . 7_556 ?
O18 P1 O26 V2A 134.7(14) 7_556 . . 7_556 ?
O18 P1 O26 V3A 10.0(13) 7_556 . . . ?
O18 P1 O26 V3A -170.0(13) . . . . ?
O18 P1 O26 V5A -113.4(17) 7_556 . . . ?
O18 P1 O26 V5A 66.6(17) . . . . ?
O18 W1 O10 W6 -22.2(17) 7_556 . . . ?
O18 W1 O12 W3 25.0(16) 7_556 . . . ?
O18 W3 O12 W1 -25.0(16) 7_556 . . . ?
O18 W3 O14 W6 25.0(16) 7_556 . . . ?
O18 W6 O10 W1 22.7(18) 7_556 . . . ?
O18 W6 O17 W2 -61(2) 7_556 . . . ?
O18 V3A O12A V1A 19(2) 7_556 . . . ?
O18 V6A O10A V1A -11(2) 7_556 . . . ?
O18 V6A O17A V2A -4(3) 7_556 . . . ?
O26 P1 O2 O7 -65.9(10) . . . 7_556 ?
O26 P1 O2 O7 114.1(10) 7_556 . . 7_556 ?
O26 P1 O2 W1 -118.0(12) 7_556 . . . ?
O26 P1 O2 W1 62.0(12) . . . . ?
O26 P1 O2 W4 -66.1(11) . . . 7_556 ?
O26 P1 O2 W4 113.9(11) 7_556 . . 7_556 ?
O26 P1 O2 W5 178.7(9) . . . 7_556 ?
O26 P1 O2 W5 -1.3(9) 7_556 . . 7_556 ?
O26 P1 O2 V1A 62(2) . . . . ?
O26 P1 O2 V1A -118(2) 7_556 . . . ?
O26 P1 O2 V4A 119.2(11) 7_556 . . 7_556 ?
O26 P1 O2 V4A -60.8(11) . . . 7_556 ?
O26 P1 O7 O18 -57.3(10) . . . 7_556 ?
O26 P1 O7 O18 122.7(10) 7_556 . . 7_556 ?
O26 P1 O7 W2 -0.2(9) 7_556 . . . ?
O26 P1 O7 W2 179.8(9) . . . . ?
O26 P1 O7 W4 67.7(11) . . . . ?
O26 P1 O7 W4 -112.3(11) 7_556 . . . ?
O26 P1 O7 W6 -57.3(14) . . . . ?
O26 P1 O7 W6 122.7(14) 7_556 . . . ?
O26 P1 O7 V4A 75.4(17) . . . . ?
O26 P1 O7 V4A -104.6(17) 7_556 . . . ?
O26 P1 O7 V6A 115.9(18) 7_556 . . . ?
O26 P1 O7 V6A -64.1(18) . . . . ?
O26 P1 O18 O2 114.7(10) 7_556 . . 7_556 ?
O26 P1 O18 O2 -65.3(10) . . . 7_556 ?
O26 P1 O18 O7 59.2(11) . . . 7_556 ?
O26 P1 O18 O7 -120.8(11) 7_556 . . 7_556 ?
O26 P1 O18 O26 180.001(4) . . . 7_556 ?
O26 P1 O18 W1 115.4(11) 7_556 . . 7_556 ?
O26 P1 O18 W1 -64.6(11) . . . 7_556 ?
O26 P1 O18 W3 0.4(9) 7_556 . . 7_556 ?
O26 P1 O18 W3 -179.6(9) . . . 7_556 ?
O26 P1 O18 W6 -120.8(13) 7_556 . . 7_556 ?
O26 P1 O18 W6 59.2(13) . . . 7_556 ?
O26 P1 O18 V3A -168.9(14) . . . 7_556 ?
O26 P1 O18 V3A 11.1(14) 7_556 . . 7_556 ?
O26 P1 O18 V6A -127.5(17) 7_556 . . 7_556 ?
O26 P1 O18 V6A 52.5(17) . . . 7_556 ?
O26 W2 O5 W3 33(2) 7_556 . . 7_556 ?
O26 W2 O17 W6 62(2) 7_556 . . . ?
O26 W2 O20 W4 -40.7(15) 7_556 . . . ?
O26 W3 O12 W1 -59.4(19) . . . . ?
O26 W3 O14 W6 57.7(19) . . . . ?
O26 W5 O23 W2 -30.1(19) . . . 7_556 ?
O26 V2A O20A V4A -35(6) 7_556 . . . ?
O26 V3A O12A V1A -11(3) . . . . ?
O26 V5A O11A V3A 28(4) . . . . ?
O26 V5A O21A V4A -33(4) . . . . ?
O3 W2 O5 W3 -133(2) . . . 7_556 ?
O3 W2 O17 W6 -128(2) . . . . ?
O3 W2 O20 W4 152.5(17) . . . . ?
O5 W2 O17 W6 46(3) . . . . ?
O5 W2 O20 W4 -93.5(15) . . . . ?
O5 W3 O12 W1 -114(2) 7_556 . . . ?
O5 W3 O14 W6 42(3) 7_556 . . . ?
O9 W1 O10 W6 150(2) . . . . ?
O9 W1 O12 W3 -141.9(19) . . . . ?
O10 W1 O12 W3 -28(2) . . . . ?
O10 W6 O17 W2 -121(2) . . . . ?
O11 W3 O12 W1 -60(4) . . . . ?
O11 W3 O14 W6 130(2) . . . . ?
O11 W5 O23 W2 35(2) . . . 7_556 ?
O12 W1 O10 W6 33(2) . . . . ?
O12 W3 O14 W6 -29(2) . . . . ?
O13 W6 O10 W1 -151(2) . . . . ?
O13 W6 O17 W2 134(2) . . . . ?
O14 W3 O12 W1 28(2) . . . . ?
O14 W6 O10 W1 -33(2) . . . . ?
O14 W6 O17 W2 -46(3) . . . . ?
O15 W4 O20 W2 -46.2(15) . . . . ?
O15 W6 O10 W1 35(3) . . . . ?
O15 W6 O17 W2 24(2) . . . . ?
O16 W3 O12 W1 141(2) . . . . ?
O16 W3 O14 W6 -144.6(19) . . . . ?
O17 W2 O5 W3 52(3) . . . 7_556 ?
O17 W2 O20 W4 46.0(15) . . . . ?
O17 W6 O10 W1 111(2) . . . . ?
O19 W1 O10 W6 -111(2) . . . . ?
O19 W1 O12 W3 41(3) . . . . ?
O19 W5 O23 W2 -129(2) 7_556 . . 7_556 ?
O20 W2 O5 W3 133(2) . . . 7_556 ?
O20 W2 O17 W6 -32(2) . . . . ?
O20 W4 O15 W6 31(2) . . . . ?
O21 W4 O15 W6 -132(2) . . . . ?
O21 W4 O20 W2 33(3) . . . . ?
O21 W5 O23 W2 -70(3) . . . 7_556 ?
O22 W4 O15 W6 143(2) . . . . ?
O22 W4 O20 W2 -157.9(16) . . . . ?
O23 W2 O5 W3 -14(2) 7_556 . . 7_556 ?
O23 W2 O17 W6 118(2) 7_556 . . . ?
O23 W2 O20 W4 -14(2) 7_556 . . . ?
O24 W1 O10 W6 -48(4) 7_556 . . . ?
O24 W1 O12 W3 130(2) 7_556 . . . ?
O24 W4 O15 W6 -63(3) . . . . ?
O24 W4 O20 W2 109.2(15) . . . . ?
O25 W5 O23 W2 130(2) . . . 7_556 ?
O3A V2A O20A V4A 167(6) . . . . ?
O5A V2A O20A V4A -106(6) . . . . ?
O5A V3A O12A V1A -93(2) 7_556 . . . ?
O9A V1A O19A V5A 179(2) . . . 7_556 ?
O10A V1A O19A V5A 105(2) . . . 7_556 ?
O10A V6A O17A V2A -84(3) . . . . ?
O11A V3A O12A V1A 48(8) . . . . ?
O11A V5A O21A V4A -91(4) . . . . ?
O12A V1A O19A V5A 95(6) . . . 7_556 ?
O13A V6A O10A V1A -158(2) . . . . ?
O13A V6A O17A V2A -177.2(18) . . . . ?
O14A V3A O12A V1A 91(2) . . . . ?
O14A V6A O10A V1A -83(2) . . . . ?
O15A V6A O17A V2A 94.1(19) . . . . ?
O16A V3A O12A V1A 177.2(19) . . . . ?
O17A V2A O20A V4A 73(6) . . . . ?
O17A V6A O10A V1A 97(3) . . . . ?
O19A V5A O11A V3A 68(8) 7_556 . . . ?
O19A V5A O21A V4A 66(4) 7_556 . . . ?
O20A V4A O15A V6A 40(2) . . . . ?
O21A V4A O15A V6A -101.3(18) . . . . ?
O21A V5A O11A V3A 123(4) . . . . ?
O22A V4A O15A V6A 164.8(18) . . . . ?
O23A V2A O20A V4A -29(18) 7_556 . . . ?
O23A V5A O11A V3A -35(5) . . . . ?
O23A V5A O21A V4A -8(9) . . . . ?
O24A V1A O19A V5A -43(3) 7_556 . . 7_556 ?
O24A V4A O15A V6A -94(5) . . . . ?
O25A V5A O11A V3A -136(3) . . . . ?
O25A V5A O21A V4A 151(3) . . . . ?

loop_
_smtbx_masks_void_nr
_smtbx_masks_void_average_x
_smtbx_masks_void_average_y
_smtbx_masks_void_average_z
_smtbx_masks_void_volume
_smtbx_masks_void_count_electrons
_smtbx_masks_void_content
1 -0.756 0.000 0.500 799.7 461.1 '46 H2O'
2 -0.914 0.500 0.000 799.7 461.1 '46 H2O'
